data_4112272
loop_
_publ_author_name
'Eun Joo Kang'
'Eun Jin Cho'
'Young Eun Lee'
'Mi Kyung Ji'
'Dong Mok Shin'
'Young Keun Chung'
'Eun Lee'

_publ_section_title
;
 Total Synthesis of (+)-SCH 351448
;
_journal_name_full 'Journal of the American Chemical Society'
_journal_page_first 2680
_journal_page_last 2681
_journal_paper_doi 10.1021/ja0315309
_journal_volume 126
_journal_year 2004
_chemical_absolute_configuration rmad
_chemical_formula_sum 'C64 H95 Na O16'
_chemical_formula_weight 1143.39
_chemical_name_systematic
; 
 ? 
;
_space_group_IT_number 4
_symmetry_cell_setting monoclinic
_symmetry_space_group_name_Hall 'P 2yb'
_symmetry_space_group_name_H-M 'P 1 21 1'
_atom_sites_solution_hydrogens geom
_atom_sites_solution_primary direct
_atom_sites_solution_secondary difmap
_audit_creation_method SHELXL-97
_cell_angle_alpha 90.00
_cell_angle_beta 112.676(2)
_cell_angle_gamma 90.00
_cell_formula_units_Z 2
_cell_length_a 13.848(1)
_cell_length_b 22.329(1)
_cell_length_c 13.845(1)
_cell_measurement_reflns_used 10181
_cell_measurement_temperature 295(2)
_cell_measurement_theta_max 25.028
_cell_measurement_theta_min 0.998
_cell_volume 3950.1(4)
_computing_cell_refinement 'HKL Scalepack (Otwinowski & Minor 1997)'
_computing_data_collection 'Collect (Nonius BV, 1997-2000)'
_computing_data_reduction 'HKL Denzo and Scalepack (Otwinowski & Minor 1997)'
_computing_molecular_graphics ORTEP32
_computing_structure_refinement 'SHELXL-97 (Sheldrick, 1997)'
_computing_structure_solution 'SHELXS-97 (Sheldrick, 1990)'
_diffrn_ambient_temperature 295(2)
_diffrn_detector_area_resol_mean 9
_diffrn_measured_fraction_theta_full 0.985
_diffrn_measured_fraction_theta_max 0.985
_diffrn_measurement_device '95mm CCD camera on \k-goniostat'
_diffrn_measurement_device_type KappaCCD
_diffrn_measurement_method CCD
_diffrn_radiation_monochromator 'horizonally mounted graphite crystal'
_diffrn_radiation_source 'fine-focus sealed tube'
_diffrn_radiation_type MoK\a
_diffrn_radiation_wavelength 0.71073
_diffrn_reflns_av_R_equivalents 0.0508
_diffrn_reflns_av_sigmaI/netI 0.1644
_diffrn_reflns_limit_h_max 14
_diffrn_reflns_limit_h_min -16
_diffrn_reflns_limit_k_max 26
_diffrn_reflns_limit_k_min -23
_diffrn_reflns_limit_l_max 16
_diffrn_reflns_limit_l_min -16
_diffrn_reflns_number 20168
_diffrn_reflns_theta_full 25.01
_diffrn_reflns_theta_max 25.01
_diffrn_reflns_theta_min 1.59
_exptl_absorpt_coefficient_mu 0.072
_exptl_absorpt_correction_T_max 0.9892
_exptl_absorpt_correction_T_min 0.9857
_exptl_absorpt_correction_type none
_exptl_crystal_colour WHITE
_exptl_crystal_density_diffrn 0.961
_exptl_crystal_description BLOCK
_exptl_crystal_F_000 1236
_exptl_crystal_size_max 0.20
_exptl_crystal_size_mid 0.15
_exptl_crystal_size_min 0.15
_refine_diff_density_max 0.805
_refine_diff_density_min -0.394
_refine_diff_density_rms 0.126
_refine_ls_abs_structure_details 'Flack H D (1983), Acta Cryst. A39, 876-881'
_refine_ls_abs_structure_Flack -3.2(7)
_refine_ls_extinction_coef 0.026(2)
_refine_ls_extinction_expression Fc^*^=kFc[1+0.001xFc^2^\l^3^/sin(2\q)]^-1/4^
_refine_ls_extinction_method SHELXL
_refine_ls_goodness_of_fit_ref 0.838
_refine_ls_hydrogen_treatment mixed
_refine_ls_matrix_type full
_refine_ls_number_parameters 737
_refine_ls_number_reflns 13040
_refine_ls_number_restraints 13
_refine_ls_restrained_S_all 0.839
_refine_ls_R_factor_all 0.2039
_refine_ls_R_factor_gt 0.1041
_refine_ls_shift/su_max 0.001
_refine_ls_shift/su_mean 0.000
_refine_ls_structure_factor_coef Fsqd
_refine_ls_weighting_details 'calc w=1/[\s^2^(Fo^2^)+(0.1630P)^2^+0.0000P] where P=(Fo^2^+2Fc^2^)/3'
_refine_ls_weighting_scheme calc
_refine_ls_wR_factor_gt 0.2452
_refine_ls_wR_factor_ref 0.2833
_reflns_number_gt 4416
_reflns_number_total 13040
_reflns_threshold_expression >2sigma(I)
_cod_data_source_file ja0315309si20040203_012556.cif
_cod_data_source_block na
_cod_database_code 4112272

loop_
_symmetry_equiv_pos_as_xyz
'x, y, z'
'-x, y+1/2, -z'

loop_
_atom_site_label
_atom_site_type_symbol
_atom_site_fract_x
_atom_site_fract_y
_atom_site_fract_z
_atom_site_U_iso_or_equiv
_atom_site_adp_type
_atom_site_occupancy
_atom_site_symmetry_multiplicity
_atom_site_calc_flag
_atom_site_refinement_flags
Na1 Na 0.15543(14) 0.74131(8) 0.84460(14) 0.0361(5) Uani 1 1 d .
O1 O -0.2791(4) 0.8092(3) 0.9900(5) 0.1136(19) Uani 1 1 d .
O2 O 0.0129(6) 0.7577(3) 0.6633(5) 0.1100(18) Uani 1 1 d .
O3 O -0.0241(5) 0.7548(3) 0.8403(5) 0.109(2) Uani 1 1 d .
O4 O -0.1446(4) 0.6827(3) 0.7934(4) 0.1019(17) Uani 1 1 d .
O5 O 0.0111(5) 0.6721(3) 1.2801(5) 0.1102(18) Uani 1 1 d .
O6 O 0.3400(5) 0.7235(3) 0.9877(6) 0.115(2) Uani 1 1 d .
O7 O 0.1621(5) 0.7273(2) 1.0244(5) 0.1040(18) Uani 1 1 d .
O8 O 0.2069(4) 0.8007(3) 1.1442(4) 0.1077(19) Uani 1 1 d .
O9 O 0.0958(4) 0.6311(2) 0.8363(5) 0.1036(17) Uani 1 1 d .
O10 O 0.1955(5) 0.5539(2) 0.7465(5) 0.1095(19) Uani 1 1 d .
O11 O 0.4142(7) 0.6653(4) 0.8875(9) 0.182(4) Uani 1 1 d .
O12 O 0.2492(6) 0.6743(3) 0.7768(5) 0.1102(19) Uani 1 1 d .
O13 O 0.1642(4) 0.8509(2) 0.9048(5) 0.1053(17) Uani 1 1 d .
O14 O 0.2562(5) 0.9284(3) 0.8068(5) 0.1123(19) Uani 1 1 d .
O15 O 0.1116(9) 0.8153(5) 0.5804(7) 0.205(5) Uani 1 1 d .
O16 O 0.2221(5) 0.8091(3) 0.7509(6) 0.125(2) Uani 1 1 d .
C1 C -0.2530(8) 0.8479(5) 1.0820(8) 0.110(3) Uani 1 1 d D
H1 H -0.2627 0.8896 1.0581 0.165 Uiso 1 1 calc R
C2 C -0.3259(8) 0.8354(5) 1.1355(8) 0.128(3) Uani 1 1 d D
H2A H -0.3084 0.8613 1.1962 0.193 Uiso 1 1 calc R
H2B H -0.3171 0.7943 1.1598 0.193 Uiso 1 1 calc R
C3 C -0.4409(10) 0.8457(6) 1.0629(12) 0.189(6) Uani 1 1 d D
H3A H -0.4525 0.8875 1.0429 0.283 Uiso 1 1 calc R
H3B H -0.4867 0.8347 1.0983 0.283 Uiso 1 1 calc R
C4 C -0.4642(8) 0.8050(5) 0.9627(8) 0.123(3) Uani 1 1 d D
H4A H -0.4582 0.7631 0.9824 0.184 Uiso 1 1 calc R
H4B H -0.5348 0.8123 0.9126 0.184 Uiso 1 1 calc R
C5 C -0.3853(9) 0.8202(5) 0.9134(8) 0.122(3) Uani 1 1 d .
H5 H -0.3931 0.8620 0.8900 0.184 Uiso 1 1 calc R
C6 C -0.3981(7) 0.7784(5) 0.8230(8) 0.119(3) Uani 1 1 d .
H6A H -0.4701 0.7799 0.7731 0.178 Uiso 1 1 calc R
H6B H -0.3834 0.7377 0.8490 0.178 Uiso 1 1 calc R
C7 C -0.3249(8) 0.7950(4) 0.7668(8) 0.121(3) Uani 1 1 d .
H7A H -0.2529 0.7925 0.8164 0.182 Uiso 1 1 calc R
H7B H -0.3383 0.8361 0.7426 0.182 Uiso 1 1 calc R
C8 C -0.3394(6) 0.7533(4) 0.6713(7) 0.096(2) Uani 1 1 d .
H8A H -0.3316 0.7120 0.6952 0.145 Uiso 1 1 calc R
H8B H -0.4104 0.7579 0.6202 0.145 Uiso 1 1 calc R
C9 C -0.2704(8) 0.7633(3) 0.6211(7) 0.094(3) Uani 1 1 d .
C10 C -0.1585(10) 0.7562(3) 0.6635(7) 0.107(3) Uani 1 1 d .
C11 C -0.0892(10) 0.7696(4) 0.6111(9) 0.107(3) Uani 1 1 d .
C12 C -0.1256(11) 0.7931(7) 0.5225(11) 0.167(6) Uani 1 1 d .
H12 H -0.0789 0.8034 0.4918 0.201 Uiso 1 1 calc R
C13 C -0.2274(16) 0.8048(5) 0.4685(9) 0.164(6) Uani 1 1 d .
H13 H -0.2502 0.8222 0.4024 0.197 Uiso 1 1 calc R
C14 C -0.3051(9) 0.7886(4) 0.5195(10) 0.147(5) Uani 1 1 d .
H14 H -0.3762 0.7956 0.4828 0.176 Uiso 1 1 calc R
C15 C -0.1003(8) 0.7325(4) 0.7747(9) 0.101(3) Uani 1 1 d .
C16 C -0.0898(7) 0.6510(4) 0.8921(6) 0.095(2) Uani 1 1 d .
H16 H -0.0270 0.6741 0.9324 0.142 Uiso 1 1 calc R
C17 C -0.1604(7) 0.6512(4) 0.9524(6) 0.096(2) Uani 1 1 d .
H17 H -0.1811 0.6928 0.9563 0.144 Uiso 1 1 calc R
C18 C -0.2569(8) 0.6163(4) 0.9009(8) 0.126(3) Uani 1 1 d .
H18A H -0.2398 0.5781 0.8799 0.189 Uiso 1 1 calc R
H18B H -0.3028 0.6376 0.8403 0.189 Uiso 1 1 calc R
H18C H -0.2911 0.6105 0.9487 0.189 Uiso 1 1 calc R
C19 C -0.0927(8) 0.6303(5) 1.0671(9) 0.135(4) Uani 1 1 d .
H19A H -0.0811 0.5875 1.0675 0.203 Uiso 1 1 calc R
H19B H -0.0251 0.6500 1.0909 0.203 Uiso 1 1 calc R
C20 C -0.1464(7) 0.6450(5) 1.1426(8) 0.119(3) Uani 1 1 d .
H20A H -0.1675 0.6867 1.1334 0.178 Uiso 1 1 calc R
H20B H -0.2094 0.6210 1.1235 0.178 Uiso 1 1 calc R
C21 C -0.0825(8) 0.6348(4) 1.2533(8) 0.108(3) Uani 1 1 d D
H21 H -0.0611 0.5927 1.2628 0.162 Uiso 1 1 calc R
C22 C -0.1350(8) 0.6493(5) 1.3265(9) 0.133(3) Uani 1 1 d D
H22A H -0.1974 0.6248 1.3086 0.199 Uiso 1 1 calc R
H22B H -0.1568 0.6909 1.3171 0.199 Uiso 1 1 calc R
C23 C -0.0640(10) 0.6387(5) 1.4433(9) 0.150(4) Uani 1 1 d D
H23A H -0.0452 0.5967 1.4555 0.225 Uiso 1 1 calc R
H23B H -0.1002 0.6504 1.4880 0.225 Uiso 1 1 calc R
C24 C 0.0370(9) 0.6783(5) 1.4675(7) 0.119(3) Uani 1 1 d D
H24A H 0.0188 0.7204 1.4634 0.178 Uiso 1 1 calc R
H24B H 0.0874 0.6700 1.5376 0.178 Uiso 1 1 calc R
C25 C 0.0846(8) 0.6634(5) 1.3866(8) 0.117(3) Uani 1 1 d .
H25 H 0.1085 0.6217 1.3958 0.175 Uiso 1 1 calc R
C26 C 0.1744(9) 0.7035(4) 1.3943(8) 0.126(3) Uani 1 1 d .
H26A H 0.2230 0.7041 1.4669 0.189 Uiso 1 1 calc R
H26B H 0.1474 0.7438 1.3765 0.189 Uiso 1 1 calc R
C27 C 0.2367(8) 0.6878(4) 1.3263(7) 0.112(3) Uani 1 1 d .
H27A H 0.1893 0.6876 1.2533 0.169 Uiso 1 1 calc R
H27B H 0.2651 0.6477 1.3440 0.169 Uiso 1 1 calc R
C28 C 0.3286(7) 0.7322(5) 1.3403(7) 0.110(3) Uani 1 1 d .
H28A H 0.3013 0.7727 1.3274 0.165 Uiso 1 1 calc R
H28B H 0.3791 0.7302 1.4119 0.165 Uiso 1 1 calc R
C29 C 0.3818(8) 0.7185(4) 1.2682(9) 0.100(3) Uani 1 1 d .
C30 C 0.3333(7) 0.7263(3) 1.1576(8) 0.089(2) Uani 1 1 d .
C31 C 0.3869(8) 0.7118(4) 1.0920(11) 0.120(4) Uani 1 1 d .
C32 C 0.4812(10) 0.6871(5) 1.1335(13) 0.142(4) Uani 1 1 d .
H32 H 0.5164 0.6774 1.0905 0.171 Uiso 1 1 calc R
C33 C 0.5289(8) 0.6754(6) 1.2413(13) 0.145(4) Uani 1 1 d .
H33 H 0.5935 0.6564 1.2687 0.174 Uiso 1 1 calc R
C34 C 0.4797(8) 0.6922(5) 1.3055(9) 0.126(3) Uani 1 1 d .
H34 H 0.5134 0.6858 1.3771 0.151 Uiso 1 1 calc R
C35 C 0.2239(7) 0.7506(4) 1.1044(7) 0.090(2) Uani 1 1 d .
C36 C 0.1090(7) 0.8327(4) 1.0871(7) 0.106(3) Uani 1 1 d .
H36 H 0.0709 0.8096 1.0235 0.159 Uiso 1 1 calc R
C37 C 0.0448(6) 0.8296(4) 1.1556(7) 0.099(3) Uani 1 1 d .
H37 H 0.0406 0.7873 1.1719 0.148 Uiso 1 1 calc R
C38 C 0.0977(8) 0.8629(5) 1.2632(8) 0.134(4) Uani 1 1 d .
H38A H 0.0551 0.8583 1.3034 0.201 Uiso 1 1 calc R
H38B H 0.1047 0.9047 1.2510 0.201 Uiso 1 1 calc R
H38C H 0.1657 0.8460 1.3011 0.201 Uiso 1 1 calc R
C39 C -0.0673(8) 0.8503(5) 1.0927(7) 0.114(3) Uani 1 1 d .
H39A H -0.0664 0.8929 1.0790 0.171 Uiso 1 1 calc R
H39B H -0.0931 0.8298 1.0258 0.171 Uiso 1 1 calc R
C40 C -0.1431(8) 0.8390(5) 1.1469(9) 0.130(4) Uani 1 1 d .
H40A H -0.1337 0.7982 1.1728 0.195 Uiso 1 1 calc R
H40B H -0.1246 0.8654 1.2071 0.195 Uiso 1 1 calc R
C41 C -0.0555(8) 0.5927(4) 0.8659(8) 0.114(3) Uani 1 1 d .
H41A H -0.1168 0.5675 0.8348 0.171 Uiso 1 1 calc R
H41B H -0.0105 0.5737 0.9307 0.171 Uiso 1 1 calc R
C42 C 0.0033(8) 0.5940(4) 0.7912(8) 0.111(3) Uani 1 1 d .
H42 H -0.0428 0.6131 0.7259 0.166 Uiso 1 1 calc R
C43 C 0.0298(8) 0.5335(4) 0.7647(8) 0.112(3) Uani 1 1 d .
H43A H -0.0344 0.5107 0.7329 0.168 Uiso 1 1 calc R
H43B H 0.0726 0.5133 0.8290 0.168 Uiso 1 1 calc R
C44 C 0.0867(9) 0.5332(3) 0.6922(8) 0.119(3) Uani 1 1 d .
H44 H 0.0517 0.5623 0.6368 0.178 Uiso 1 1 calc R
C45 C 0.0920(10) 0.4746(4) 0.6383(11) 0.153(4) Uani 1 1 d D
H45A H 0.1288 0.4453 0.6915 0.230 Uiso 1 1 calc R
H45B H 0.0213 0.4600 0.6014 0.230 Uiso 1 1 calc R
C46 C 0.1453(10) 0.4785(5) 0.5618(10) 0.156(5) Uani 1 1 d D
H46A H 0.1053 0.5031 0.5019 0.235 Uiso 1 1 calc R
H46B H 0.1550 0.4391 0.5375 0.235 Uiso 1 1 calc R
C47 C 0.2500(10) 0.5075(5) 0.6260(11) 0.164(5) Uani 1 1 d D
H47A H 0.2896 0.4800 0.6813 0.245 Uiso 1 1 calc R
H47B H 0.2886 0.5127 0.5811 0.245 Uiso 1 1 calc R
C48 C 0.2456(9) 0.5661(4) 0.6743(9) 0.120(3) Uani 1 1 d D
H48 H 0.2020 0.5937 0.6200 0.180 Uiso 1 1 calc R
C49 C 0.3513(9) 0.5964(4) 0.7382(8) 0.133(4) Uani 1 1 d .
C50 C 0.3352(11) 0.6503(5) 0.8043(10) 0.123(3) Uani 1 1 d .
C51 C 0.4078(11) 0.6218(7) 0.6708(10) 0.174(5) Uani 1 1 d .
H51A H 0.3603 0.6464 0.6162 0.261 Uiso 1 1 calc R
H51B H 0.4318 0.5894 0.6402 0.261 Uiso 1 1 calc R
H51C H 0.4665 0.6455 0.7138 0.261 Uiso 1 1 calc R
C52 C 0.4284(10) 0.5502(6) 0.8227(10) 0.178(5) Uani 1 1 d .
H52A H 0.4945 0.5692 0.8600 0.267 Uiso 1 1 calc R
H52B H 0.4387 0.5154 0.7872 0.267 Uiso 1 1 calc R
H52C H 0.3976 0.5385 0.8713 0.267 Uiso 1 1 calc R
C53 C 0.1342(7) 0.8905(4) 1.0536(8) 0.102(3) Uani 1 1 d .
H53A H 0.1662 0.9155 1.1151 0.153 Uiso 1 1 calc R
H53B H 0.0693 0.9097 1.0094 0.153 Uiso 1 1 calc R
C54 C 0.2046(7) 0.8890(4) 0.9962(7) 0.106(3) Uani 1 1 d .
H54 H 0.2705 0.8710 1.0433 0.159 Uiso 1 1 calc R
C55 C 0.2301(9) 0.9501(4) 0.9702(9) 0.123(3) Uani 1 1 d .
H55A H 0.2595 0.9732 1.0343 0.184 Uiso 1 1 calc R
H55B H 0.1658 0.9696 0.9254 0.184 Uiso 1 1 calc R
C56 C 0.3076(8) 0.9506(3) 0.9151(9) 0.124(4) Uani 1 1 d D
H56 H 0.3621 0.9214 0.9521 0.186 Uiso 1 1 calc R
C57 C 0.3624(12) 1.0065(5) 0.9107(10) 0.164(5) Uani 1 1 d D
H57A H 0.4017 1.0199 0.9817 0.246 Uiso 1 1 calc R
H57B H 0.3104 1.0369 0.8764 0.246 Uiso 1 1 calc R
C58 C 0.4375(13) 1.0020(6) 0.8535(12) 0.204(7) Uani 1 1 d D
H58A H 0.4982 0.9781 0.8938 0.306 Uiso 1 1 calc R
H58B H 0.4611 1.0415 0.8433 0.306 Uiso 1 1 calc R
C59 C 0.3757(10) 0.9720(4) 0.7466(10) 0.149(4) Uani 1 1 d D
H59A H 0.3234 0.9999 0.7031 0.223 Uiso 1 1 calc R
H59B H 0.4234 0.9639 0.7121 0.223 Uiso 1 1 calc R
C60 C 0.3233(8) 0.9159(4) 0.7534(8) 0.108(3) Uani 1 1 d .
H60 H 0.3766 0.8872 0.7953 0.162 Uiso 1 1 calc R
C61 C 0.2594(9) 0.8871(6) 0.6478(10) 0.136(4) Uani 1 1 d .
C62 C 0.1891(13) 0.8335(6) 0.6599(14) 0.145(5) Uani 1 1 d .
C63 C 0.3289(10) 0.8604(6) 0.5957(11) 0.173(5) Uani 1 1 d .
H63A H 0.2921 0.8285 0.5496 0.260 Uiso 1 1 calc R
H63B H 0.3918 0.8450 0.6484 0.260 Uiso 1 1 calc R
H63C H 0.3463 0.8909 0.5563 0.260 Uiso 1 1 calc R
C64 C 0.1712(10) 0.9296(5) 0.5681(9) 0.164(4) Uani 1 1 d .
H64A H 0.2035 0.9651 0.5550 0.246 Uiso 1 1 calc R
H64B H 0.1217 0.9406 0.5981 0.246 Uiso 1 1 calc R
H64C H 0.1358 0.9087 0.5034 0.246 Uiso 1 1 calc R

loop_
_atom_site_aniso_label
_atom_site_aniso_U_11
_atom_site_aniso_U_22
_atom_site_aniso_U_33
_atom_site_aniso_U_23
_atom_site_aniso_U_13
_atom_site_aniso_U_12
Na1 0.0413(11) 0.0250(8) 0.0385(11) -0.0115(9) 0.0115(8) -0.0091(9)
O1 0.079(4) 0.115(4) 0.132(5) -0.018(4) 0.025(4) 0.008(3)
O2 0.115(5) 0.117(5) 0.097(4) 0.003(3) 0.039(4) -0.015(4)
O3 0.085(4) 0.111(4) 0.112(5) -0.008(3) 0.017(4) -0.039(3)
O4 0.081(4) 0.100(4) 0.091(4) 0.020(3) -0.004(3) -0.014(3)
O5 0.126(5) 0.115(4) 0.089(4) 0.017(3) 0.041(4) 0.003(4)
O6 0.099(4) 0.132(5) 0.117(5) -0.016(4) 0.044(4) -0.015(4)
O7 0.096(4) 0.105(4) 0.088(4) -0.016(3) 0.010(3) -0.007(3)
O8 0.100(4) 0.102(4) 0.091(4) -0.025(3) 0.003(3) 0.029(3)
O9 0.096(4) 0.081(3) 0.123(4) -0.011(3) 0.030(3) -0.018(3)
O10 0.098(5) 0.092(4) 0.118(5) -0.009(3) 0.019(4) -0.001(3)
O11 0.106(6) 0.196(8) 0.231(9) -0.092(7) 0.052(6) -0.009(5)
O12 0.122(6) 0.093(4) 0.115(5) 0.002(3) 0.045(4) 0.005(4)
O13 0.101(4) 0.096(4) 0.104(4) -0.019(3) 0.023(3) -0.019(3)
O14 0.090(4) 0.109(4) 0.123(5) 0.004(4) 0.024(4) -0.007(3)
O15 0.239(10) 0.266(12) 0.107(7) -0.046(7) 0.063(7) -0.103(9)
O16 0.131(5) 0.099(4) 0.138(6) 0.003(4) 0.044(5) -0.015(4)
C1 0.109(8) 0.124(7) 0.114(8) 0.003(6) 0.060(7) 0.012(6)
C2 0.101(8) 0.170(10) 0.110(8) 0.005(7) 0.036(7) 0.004(7)
C3 0.164(13) 0.163(12) 0.282(19) 0.058(12) 0.133(14) 0.030(9)
C4 0.115(8) 0.141(8) 0.124(8) -0.015(7) 0.060(7) -0.013(6)
C5 0.122(9) 0.152(9) 0.098(7) -0.015(7) 0.048(7) -0.002(7)
C6 0.082(6) 0.139(7) 0.122(8) 0.008(7) 0.025(6) 0.009(5)
C7 0.135(8) 0.126(8) 0.111(8) 0.015(6) 0.055(7) 0.003(6)
C8 0.069(5) 0.103(7) 0.106(7) 0.003(5) 0.021(5) -0.006(5)
C9 0.094(7) 0.085(6) 0.083(7) 0.008(4) 0.011(6) 0.015(5)
C10 0.156(10) 0.089(6) 0.065(6) 0.002(5) 0.029(7) -0.004(6)
C11 0.115(9) 0.125(7) 0.071(7) -0.002(5) 0.023(8) -0.014(6)
C12 0.131(10) 0.261(16) 0.068(9) 0.011(9) -0.007(7) 0.014(10)
C13 0.301(19) 0.148(9) 0.062(8) 0.021(6) 0.091(11) -0.019(11)
C14 0.136(9) 0.125(8) 0.106(9) 0.007(7) -0.033(8) 0.022(7)
C15 0.104(7) 0.062(5) 0.153(10) -0.001(5) 0.066(7) -0.008(5)
C16 0.089(6) 0.102(6) 0.074(6) 0.007(5) 0.009(5) 0.012(5)
C17 0.104(7) 0.108(6) 0.068(6) 0.017(4) 0.023(6) -0.003(5)
C18 0.121(8) 0.106(7) 0.129(8) 0.001(6) 0.025(7) -0.024(6)
C19 0.110(8) 0.170(10) 0.121(9) -0.003(7) 0.039(7) 0.016(7)
C20 0.108(7) 0.156(8) 0.093(7) 0.055(6) 0.038(7) 0.021(6)
C21 0.113(7) 0.114(7) 0.112(8) 0.026(6) 0.059(7) -0.006(6)
C22 0.123(8) 0.131(8) 0.146(10) 0.004(7) 0.053(9) -0.019(6)
C23 0.176(12) 0.150(10) 0.123(10) 0.000(7) 0.056(9) 0.027(9)
C24 0.165(10) 0.118(7) 0.093(7) -0.001(6) 0.072(7) 0.010(7)
C25 0.096(7) 0.133(8) 0.096(8) 0.025(6) 0.008(6) -0.006(6)
C26 0.149(10) 0.111(7) 0.107(7) -0.007(6) 0.038(7) 0.010(7)
C27 0.135(8) 0.116(7) 0.097(6) -0.001(5) 0.057(6) 0.025(6)
C28 0.076(6) 0.129(7) 0.096(7) 0.006(6) 0.000(5) -0.007(6)
C29 0.085(7) 0.096(6) 0.109(8) 0.008(5) 0.026(7) -0.004(5)
C30 0.083(6) 0.065(5) 0.118(8) -0.024(5) 0.036(6) -0.005(4)
C31 0.069(7) 0.111(7) 0.148(11) -0.011(7) 0.006(7) 0.020(5)
C32 0.079(8) 0.161(10) 0.179(13) -0.017(9) 0.042(8) 0.003(7)
C33 0.055(6) 0.179(10) 0.180(13) -0.022(10) 0.021(8) 0.027(7)
C34 0.057(6) 0.154(9) 0.146(9) 0.021(7) 0.018(7) 0.022(6)
C35 0.082(6) 0.106(7) 0.083(6) 0.002(6) 0.031(5) -0.016(6)
C36 0.086(6) 0.123(8) 0.091(6) -0.007(5) 0.013(6) 0.026(6)
C37 0.074(6) 0.099(6) 0.112(7) 0.004(5) 0.024(6) 0.021(4)
C38 0.127(8) 0.144(8) 0.125(9) -0.025(7) 0.043(7) -0.015(6)
C39 0.117(8) 0.142(8) 0.096(7) -0.009(6) 0.056(7) 0.002(6)
C40 0.098(8) 0.133(8) 0.141(9) -0.011(7) 0.027(8) 0.022(6)
C41 0.120(8) 0.110(7) 0.099(7) 0.025(5) 0.027(6) -0.015(6)
C42 0.113(7) 0.070(6) 0.115(8) 0.012(5) 0.007(6) -0.006(5)
C43 0.139(8) 0.087(7) 0.121(8) -0.003(5) 0.064(7) 0.000(5)
C44 0.128(8) 0.063(5) 0.120(8) -0.018(5) -0.002(7) 0.002(5)
C45 0.181(12) 0.085(7) 0.181(12) -0.053(7) 0.054(10) -0.008(6)
C46 0.171(12) 0.110(8) 0.159(12) -0.055(7) 0.030(10) 0.001(7)
C47 0.187(13) 0.106(8) 0.191(12) -0.037(8) 0.066(10) 0.035(8)
C48 0.145(10) 0.107(7) 0.127(8) -0.016(6) 0.075(9) 0.011(6)
C49 0.136(9) 0.100(7) 0.116(8) 0.006(6) -0.006(7) 0.025(7)
C50 0.105(9) 0.121(8) 0.145(10) -0.033(7) 0.049(8) 0.000(7)
C51 0.217(14) 0.215(13) 0.138(10) 0.007(9) 0.123(11) -0.002(11)
C52 0.170(11) 0.185(11) 0.151(11) 0.000(9) 0.031(9) 0.014(9)
C53 0.109(7) 0.074(6) 0.136(8) -0.019(5) 0.060(7) 0.010(5)
C54 0.092(7) 0.092(7) 0.110(7) -0.015(5) 0.014(6) 0.004(5)
C55 0.131(8) 0.095(7) 0.149(9) 0.008(6) 0.061(8) -0.008(6)
C56 0.119(8) 0.074(5) 0.124(9) -0.014(5) -0.014(7) -0.017(5)
C57 0.232(14) 0.127(9) 0.172(12) -0.030(7) 0.120(11) -0.085(9)
C58 0.252(18) 0.133(10) 0.203(15) 0.000(10) 0.062(14) -0.077(11)
C59 0.188(11) 0.076(6) 0.177(12) 0.027(7) 0.065(10) -0.012(7)
C60 0.093(7) 0.127(8) 0.100(8) -0.001(6) 0.033(6) -0.022(6)
C61 0.110(8) 0.165(10) 0.140(10) 0.044(8) 0.056(8) 0.033(8)
C62 0.187(14) 0.139(10) 0.153(13) 0.018(9) 0.115(12) -0.020(9)
C63 0.170(11) 0.178(11) 0.225(14) -0.027(10) 0.135(11) -0.023(9)
C64 0.172(11) 0.160(10) 0.146(10) 0.038(8) 0.046(9) 0.025(9)

loop_
_atom_type_symbol
_atom_type_description
_atom_type_scat_dispersion_real
_atom_type_scat_dispersion_imag
_atom_type_scat_source
C C 0.0033 0.0016 'International Tables Vol C Tables 4.2.6.8 and 6.1.1.4'
H H 0.0000 0.0000 'International Tables Vol C Tables 4.2.6.8 and 6.1.1.4'
O O 0.0106 0.0060 'International Tables Vol C Tables 4.2.6.8 and 6.1.1.4'
Na Na 0.0362 0.0249 'International Tables Vol C Tables 4.2.6.8 and 6.1.1.4'

loop_
_geom_angle_atom_site_label_1
_geom_angle_atom_site_label_2
_geom_angle_atom_site_label_3
_geom_angle
O12 Na1 O16 78.6(2)
O12 Na1 O7 119.9(2)
O16 Na1 O7 138.7(2)
O12 Na1 O3 139.0(2)
O16 Na1 O3 120.1(2)
O7 Na1 O3 71.82(19)
O12 Na1 O2 92.0(2)
O16 Na1 O2 72.0(2)
O7 Na1 O2 136.2(2)
O3 Na1 O2 64.6(2)
O12 Na1 O13 139.1(2)
O16 Na1 O13 66.1(2)
O7 Na1 O13 79.4(2)
O3 Na1 O13 79.3(2)
O2 Na1 O13 95.98(19)
O12 Na1 O9 66.4(2)
O16 Na1 O9 139.5(2)
O7 Na1 O9 79.1(2)
O3 Na1 O9 79.3(2)
O2 Na1 O9 88.86(18)
O13 Na1 O9 153.4(2)
O12 Na1 O6 71.3(2)
O16 Na1 O6 92.2(2)
O7 Na1 O6 64.4(2)
O3 Na1 O6 136.1(2)
O2 Na1 O6 159.3(2)
O13 Na1 O6 89.37(18)
O9 Na1 O6 95.27(19)
C1 O1 C5 111.9(7)
C11 O2 Na1 144.4(6)
C15 O3 Na1 123.2(6)
C15 O4 C16 118.0(7)
C25 O5 C21 112.8(7)
C31 O6 Na1 140.1(6)
C35 O7 Na1 126.7(5)
C35 O8 C36 118.0(7)
C42 O9 Na1 141.0(4)
C48 O10 C44 112.0(8)
C50 O12 Na1 139.4(7)
C54 O13 Na1 142.8(5)
C60 O14 C56 116.0(8)
C62 O16 Na1 137.2(8)
C40 C1 O1 107.9(8)
C40 C1 C2 114.6(9)
O1 C1 C2 109.6(9)
C1 C2 C3 112.1(9)
C2 C3 C4 107.3(9)
C5 C4 C3 109.0(9)
O1 C5 C6 105.1(8)
O1 C5 C4 109.2(8)
C6 C5 C4 110.9(9)
C5 C6 C7 112.2(9)
C6 C7 C8 112.8(8)
C9 C8 C7 115.7(8)
C8 C9 C14 121.5(10)
C8 C9 C10 127.8(8)
C14 C9 C10 110.4(10)
C9 C10 C11 126.5(9)
C9 C10 C15 121.0(10)
C11 C10 C15 112.5(10)
C12 C11 O2 123.7(12)
C12 C11 C10 119.1(12)
O2 C11 C10 117.1(10)
C11 C12 C13 124.7(14)
C12 C13 C14 117.9(10)
C9 C14 C13 121.3(10)
O3 C15 O4 122.0(9)
O3 C15 C10 125.8(8)
O4 C15 C10 112.2(9)
O4 C16 C41 107.3(7)
O4 C16 C17 107.6(7)
C41 C16 C17 118.3(8)
C18 C17 C16 113.0(8)
C18 C17 C19 114.2(8)
C16 C17 C19 107.3(8)
C20 C19 C17 111.6(8)
C21 C20 C19 115.2(9)
C20 C21 O5 107.2(7)
C20 C21 C22 115.0(9)
O5 C21 C22 108.7(8)
C21 C22 C23 113.3(9)
C22 C23 C24 106.8(9)
C25 C24 C23 108.5(9)
O5 C25 C26 103.3(8)
O5 C25 C24 112.5(8)
C26 C25 C24 113.3(9)
C25 C26 C27 117.6(9)
C26 C27 C28 113.6(8)
C29 C28 C27 112.2(8)
C34 C29 C30 116.2(10)
C34 C29 C28 120.4(10)
C30 C29 C28 123.2(8)
C31 C30 C29 121.0(9)
C31 C30 C35 116.5(9)
C29 C30 C35 122.4(9)
C32 C31 O6 121.8(13)
C32 C31 C30 119.3(12)
O6 C31 C30 118.9(9)
C31 C32 C33 121.3(13)
C34 C33 C32 119.5(10)
C33 C34 C29 122.5(11)
O7 C35 O8 124.6(8)
O7 C35 C30 120.6(9)
O8 C35 C30 114.4(8)
C53 C36 O8 108.6(8)
C53 C36 C37 120.2(8)
O8 C36 C37 106.3(7)
C39 C37 C36 109.8(8)
C39 C37 C38 113.4(8)
C36 C37 C38 113.4(8)
C40 C39 C37 114.2(8)
C1 C40 C39 115.3(9)
C16 C41 C42 116.6(8)
O9 C42 C43 111.4(8)
O9 C42 C41 109.2(8)
C43 C42 C41 113.1(8)
C42 C43 C44 114.5(8)
O10 C44 C43 110.8(8)
O10 C44 C45 106.7(9)
C43 C44 C45 118.1(10)
C46 C45 C44 115.0(10)
C45 C46 C47 103.2(11)
C48 C47 C46 116.3(10)
O10 C48 C47 105.0(9)
O10 C48 C49 106.7(9)
C47 C48 C49 116.8(9)
C51 C49 C48 113.9(10)
C51 C49 C50 106.8(10)
C48 C49 C50 110.6(10)
C51 C49 C52 109.1(11)
C48 C49 C52 110.5(10)
C50 C49 C52 105.6(9)
O12 C50 O11 123.6(10)
O12 C50 C49 119.4(11)
O11 C50 C49 117.0(11)
C36 C53 C54 116.0(8)
O13 C54 C53 111.9(7)
O13 C54 C55 112.1(8)
C53 C54 C55 112.0(8)
C54 C55 C56 113.8(8)
C57 C56 O14 107.2(9)
C57 C56 C55 119.8(10)
O14 C56 C55 110.3(8)
C56 C57 C58 115.4(10)
C57 C58 C59 106.7(12)
C60 C59 C58 114.4(9)
O14 C60 C59 107.7(9)
O14 C60 C61 109.1(8)
C59 C60 C61 114.5(9)
C63 C61 C60 112.2(10)
C63 C61 C62 106.2(10)
C60 C61 C62 111.6(10)
C63 C61 C64 110.9(10)
C60 C61 C64 114.5(10)
C62 C61 C64 100.6(10)
O15 C62 O16 125.2(11)
O15 C62 C61 119.7(13)
O16 C62 C61 114.9(14)

loop_
_geom_bond_atom_site_label_1
_geom_bond_atom_site_label_2
_geom_bond_distance
Na1 O12 2.397(7)
Na1 O16 2.397(8)
Na1 O7 2.475(6)
Na1 O3 2.482(6)
Na1 O2 2.552(7)
Na1 O13 2.572(5)
Na1 O9 2.584(5)
Na1 O6 2.591(8)
O1 C1 1.464(10)
O1 C5 1.465(11)
O2 C11 1.342(11)
O3 C15 1.204(10)
O4 C15 1.343(10)
O4 C16 1.464(9)
O5 C25 1.447(10)
O5 C21 1.464(10)
O6 C31 1.360(12)
O7 C35 1.225(9)
O8 C35 1.307(10)
O8 C36 1.466(9)
O9 C42 1.449(10)
O10 C48 1.447(11)
O10 C44 1.475(11)
O11 C50 1.290(12)
O12 C50 1.225(12)
O13 C54 1.446(9)
O14 C60 1.420(10)
O14 C56 1.476(11)
O15 C62 1.272(16)
O16 C62 1.285(14)
C1 C40 1.452(12)
C1 C2 1.491(10)
C2 C3 1.537(12)
C3 C4 1.583(13)
C4 C5 1.532(12)
C5 C6 1.515(12)
C6 C7 1.542(12)
C7 C8 1.567(12)
C8 C9 1.399(11)
C9 C14 1.417(14)
C9 C10 1.438(13)
C10 C11 1.441(12)
C10 C15 1.530(13)
C11 C12 1.248(14)
C12 C13 1.342(17)
C13 C14 1.541(16)
C16 C41 1.479(12)
C16 C17 1.511(11)
C17 C18 1.472(11)
C17 C19 1.571(12)
C19 C20 1.534(13)
C20 C21 1.462(12)
C21 C22 1.492(11)
C22 C23 1.554(12)
C23 C24 1.578(12)
C24 C25 1.539(12)
C25 C26 1.502(13)
C26 C27 1.543(12)
C27 C28 1.565(12)
C28 C29 1.483(12)
C29 C34 1.382(12)
C29 C30 1.426(12)
C30 C31 1.414(13)
C30 C35 1.507(12)
C31 C32 1.327(14)
C32 C33 1.404(15)
C33 C34 1.364(13)
C36 C53 1.459(12)
C36 C37 1.531(12)
C37 C39 1.529(12)
C37 C38 1.571(12)
C39 C40 1.529(13)
C41 C42 1.544(13)
C42 C43 1.483(12)
C43 C44 1.497(13)
C44 C45 1.521(13)
C45 C46 1.509(12)
C46 C47 1.522(12)
C47 C48 1.481(11)
C48 C49 1.544(14)
C49 C51 1.539(15)
C49 C50 1.579(14)
C49 C52 1.616(14)
C53 C54 1.477(11)
C54 C55 1.488(12)
C55 C56 1.538(13)
C56 C57 1.474(11)
C57 C58 1.535(14)
C58 C59 1.548(13)
C59 C60 1.469(12)
C60 C61 1.529(14)
C61 C63 1.528(15)
C61 C62 1.591(16)
C61 C64 1.604(14)

loop_
_geom_torsion_atom_site_label_1
_geom_torsion_atom_site_label_2
_geom_torsion_atom_site_label_3
_geom_torsion_atom_site_label_4
_geom_torsion
O12 Na1 O2 C11 149.3(9)
O16 Na1 O2 C11 -133.4(9)
O7 Na1 O2 C11 10.0(10)
O3 Na1 O2 C11 4.2(9)
O13 Na1 O2 C11 -70.9(9)
O9 Na1 O2 C11 82.9(9)
O6 Na1 O2 C11 -175.1(8)
O12 Na1 O3 C15 -19.7(8)
O16 Na1 O3 C15 89.0(7)
O7 Na1 O3 C15 -134.7(7)
O2 Na1 O3 C15 41.1(7)
O13 Na1 O3 C15 143.1(7)
O9 Na1 O3 C15 -52.7(7)
O6 Na1 O3 C15 -139.2(6)
O12 Na1 O6 C31 -135.4(9)
O16 Na1 O6 C31 147.4(8)
O7 Na1 O6 C31 2.9(8)
O3 Na1 O6 C31 7.6(10)
O2 Na1 O6 C31 -173.2(8)
O13 Na1 O6 C31 81.4(8)
O9 Na1 O6 C31 -72.4(8)
O12 Na1 O7 C35 92.1(7)
O16 Na1 O7 C35 -16.0(9)
O3 Na1 O7 C35 -131.2(7)
O2 Na1 O7 C35 -136.6(7)
O13 Na1 O7 C35 -49.1(7)
O9 Na1 O7 C35 146.6(7)
O6 Na1 O7 C35 45.4(7)
O12 Na1 O9 C42 -122.2(9)
O16 Na1 O9 C42 -89.6(10)
O7 Na1 O9 C42 108.1(9)
O3 Na1 O9 C42 34.8(9)
O2 Na1 O9 C42 -29.6(9)
O13 Na1 O9 C42 71.6(11)
O6 Na1 O9 C42 170.8(9)
O16 Na1 O12 C50 95.6(11)
O7 Na1 O12 C50 -44.6(11)
O3 Na1 O12 C50 -141.1(10)
O2 Na1 O12 C50 166.8(11)
O13 Na1 O12 C50 65.3(11)
O9 Na1 O12 C50 -105.3(11)
O6 Na1 O12 C50 -0.7(11)
O12 Na1 O13 C54 -93.2(9)
O16 Na1 O13 C54 -126.0(9)
O7 Na1 O13 C54 30.7(9)
O3 Na1 O13 C54 104.0(9)
O2 Na1 O13 C54 166.7(9)
O9 Na1 O13 C54 67.2(10)
O6 Na1 O13 C54 -33.3(9)
O12 Na1 O16 C62 95.8(11)
O7 Na1 O16 C62 -141.4(10)
O3 Na1 O16 C62 -44.9(12)
O2 Na1 O16 C62 -0.1(11)
O13 Na1 O16 C62 -105.4(11)
O9 Na1 O16 C62 65.5(12)
O6 Na1 O16 C62 166.2(11)
C5 O1 C1 C40 -173.2(8)
C5 O1 C1 C2 61.5(10)
C40 C1 C2 C3 179.9(10)
O1 C1 C2 C3 -58.7(12)
C1 C2 C3 C4 56.2(12)
C2 C3 C4 C5 -55.7(12)
C1 O1 C5 C6 178.3(8)
C1 O1 C5 C4 -62.8(10)
C3 C4 C5 O1 59.4(11)
C3 C4 C5 C6 174.7(9)
O1 C5 C6 C7 -65.9(10)
C4 C5 C6 C7 176.2(8)
C5 C6 C7 C8 -178.4(8)
C6 C7 C8 C9 -175.9(8)
C7 C8 C9 C14 -109.6(9)
C7 C8 C9 C10 63.9(11)
C8 C9 C10 C11 -177.0(8)
C14 C9 C10 C11 -2.9(12)
C8 C9 C10 C15 3.0(13)
C14 C9 C10 C15 177.1(7)
Na1 O2 C11 C12 155.8(10)
Na1 O2 C11 C10 -21.6(14)
C9 C10 C11 C12 4.9(15)
C15 C10 C11 C12 -175.1(10)
C9 C10 C11 O2 -177.6(7)
C15 C10 C11 O2 2.4(11)
O2 C11 C12 C13 179.3(12)
C10 C11 C12 C13 -3(2)
C11 C12 C13 C14 1(2)
C8 C9 C14 C13 174.5(9)
C10 C9 C14 C13 -0.1(12)
C12 C13 C14 C9 1.3(17)
Na1 O3 C15 O4 100.8(9)
Na1 O3 C15 C10 -79.9(10)
C16 O4 C15 O3 -8.0(12)
C16 O4 C15 C10 172.6(8)
C9 C10 C15 O3 -130.9(9)
C11 C10 C15 O3 49.1(12)
C9 C10 C15 O4 48.5(10)
C11 C10 C15 O4 -131.5(8)
C15 O4 C16 C41 -113.0(8)
C15 O4 C16 C17 118.7(8)
O4 C16 C17 C18 65.6(9)
C41 C16 C17 C18 -56.0(10)
O4 C16 C17 C19 -167.6(7)
C41 C16 C17 C19 70.7(10)
C18 C17 C19 C20 -69.6(11)
C16 C17 C19 C20 164.4(8)
C17 C19 C20 C21 -171.8(8)
C19 C20 C21 O5 58.9(11)
C19 C20 C21 C22 179.9(9)
C25 O5 C21 C20 -176.4(8)
C25 O5 C21 C22 58.8(10)
C20 C21 C22 C23 -179.2(9)
O5 C21 C22 C23 -59.1(11)
C21 C22 C23 C24 57.4(11)
C22 C23 C24 C25 -53.5(11)
C21 O5 C25 C26 177.7(8)
C21 O5 C25 C24 -59.8(10)
C23 C24 C25 O5 56.7(11)
C23 C24 C25 C26 173.4(8)
O5 C25 C26 C27 -65.3(10)
C24 C25 C26 C27 172.6(8)
C25 C26 C27 C28 -179.9(8)
C26 C27 C28 C29 -175.8(8)
C27 C28 C29 C34 -105.9(9)
C27 C28 C29 C30 68.5(11)
C34 C29 C30 C31 -4.5(12)
C28 C29 C30 C31 -179.1(8)
C34 C29 C30 C35 175.9(8)
C28 C29 C30 C35 1.3(12)
Na1 O6 C31 C32 158.5(8)
Na1 O6 C31 C30 -21.5(13)
C29 C30 C31 C32 4.1(13)
C35 C30 C31 C32 -176.3(9)
C29 C30 C31 O6 -175.9(7)
C35 C30 C31 O6 3.7(11)
O6 C31 C32 C33 179.8(10)
C30 C31 C32 C33 -0.2(16)
C31 C32 C33 C34 -3.1(19)
C32 C33 C34 C29 2.7(18)
C30 C29 C34 C33 1.1(14)
C28 C29 C34 C33 175.8(10)
Na1 O7 C35 O8 92.9(9)
Na1 O7 C35 C30 -79.3(9)
C36 O8 C35 O7 -2.7(12)
C36 O8 C35 C30 169.9(8)
C31 C30 C35 O7 44.4(11)
C29 C30 C35 O7 -135.9(8)
C31 C30 C35 O8 -128.5(8)
C29 C30 C35 O8 51.2(10)
C35 O8 C36 C53 -116.2(8)
C35 O8 C36 C37 113.1(8)
C53 C36 C37 C39 68.1(11)
O8 C36 C37 C39 -168.2(7)
C53 C36 C37 C38 -59.9(11)
O8 C36 C37 C38 63.8(9)
C36 C37 C39 C40 170.0(8)
C38 C37 C39 C40 -62.0(11)
O1 C1 C40 C39 56.5(11)
C2 C1 C40 C39 178.8(9)
C37 C39 C40 C1 -169.1(8)
O4 C16 C41 C42 49.8(10)
C17 C16 C41 C42 171.6(7)
Na1 O9 C42 C43 146.7(6)
Na1 O9 C42 C41 -87.6(10)
C16 C41 C42 O9 58.4(10)
C16 C41 C42 C43 -177.0(8)
O9 C42 C43 C44 -56.6(11)
C41 C42 C43 C44 179.9(8)
C48 O10 C44 C43 -167.8(7)
C48 O10 C44 C45 62.5(10)
C42 C43 C44 O10 72.4(10)
C42 C43 C44 C45 -164.2(9)
O10 C44 C45 C46 -57.9(13)
C43 C44 C45 C46 176.7(10)
C44 C45 C46 C47 52.8(13)
C45 C46 C47 C48 -56.4(15)
C44 O10 C48 C47 -64.0(10)
C44 O10 C48 C49 171.3(6)
C46 C47 C48 O10 62.9(14)
C46 C47 C48 C49 -179.1(12)
O10 C48 C49 C51 -170.7(9)
C47 C48 C49 C51 72.2(13)
O10 C48 C49 C50 -50.4(11)
C47 C48 C49 C50 -167.6(10)
O10 C48 C49 C52 66.1(11)
C47 C48 C49 C52 -51.0(15)
Na1 O12 C50 O11 -11.8(19)
Na1 O12 C50 C49 165.7(7)
C51 C49 C50 O12 101.8(13)
C48 C49 C50 O12 -22.7(15)
C52 C49 C50 O12 -142.3(11)
C51 C49 C50 O11 -80.6(12)
C48 C49 C50 O11 155.0(10)
C52 C49 C50 O11 35.4(15)
O8 C36 C53 C54 51.9(11)
C37 C36 C53 C54 174.5(7)
Na1 O13 C54 C53 -84.1(10)
Na1 O13 C54 C55 149.1(7)
C36 C53 C54 O13 56.1(10)
C36 C53 C54 C55 -177.1(8)
O13 C54 C55 C56 -56.2(11)
C53 C54 C55 C56 177.1(8)
C60 O14 C56 C57 59.6(11)
C60 O14 C56 C55 -168.5(7)
C54 C55 C56 C57 -163.1(10)
C54 C55 C56 O14 71.8(10)
O14 C56 C57 C58 -53.3(15)
C55 C56 C57 C58 -179.8(11)
C56 C57 C58 C59 50.2(16)
C57 C58 C59 C60 -51.3(15)
C56 O14 C60 C59 -61.4(10)
C56 O14 C60 C61 173.8(7)
C58 C59 C60 O14 56.7(13)
C58 C59 C60 C61 178.2(11)
O14 C60 C61 C63 -168.1(9)
C59 C60 C61 C63 71.2(12)
O14 C60 C61 C62 -49.1(11)
C59 C60 C61 C62 -169.8(10)
O14 C60 C61 C64 64.4(11)
C59 C60 C61 C64 -56.3(13)
Na1 O16 C62 O15 -18(2)
Na1 O16 C62 C61 167.0(7)
C63 C61 C62 O15 -76.4(14)
C60 C61 C62 O15 161.0(12)
C64 C61 C62 O15 39.1(15)
C63 C61 C62 O16 98.6(13)
C60 C61 C62 O16 -23.9(14)
C64 C61 C62 O16 -145.8(10)
